data_4023593
loop_
_publ_author_name
'Jos\'e M. Concell\'on'
'Ignacio A. Rivero'
'Humberto Rodr\'iguez-Solla'
'Carmen Concell\'on'
'Estibaly Espa\~na'
'Santiago Garc\'ia-Granda'
'M. R. D\'iaz'

_publ_section_title
;
 Totally Selective Synthesis of Enantiopure (3S,5S)- and
 (3R,5R)-4-Amino-3,5-dihydroxypiperidines from
 Aminodiepoxides Derived from Serine
;
_journal_name_full 'Journal of Organic Chemistry'
_journal_page_first 6048
_journal_page_last 6051
_journal_paper_doi 10.1021/jo801058c
_journal_volume 73
_journal_year 2008
_chemical_formula_moiety 'C25 H34 N2 O2'
_chemical_formula_sum 'C25 H34 N2 O2'
_chemical_formula_weight 394.54
_chemical_name_systematic
;
 ?
;
_space_group_IT_number 4
_symmetry_cell_setting monoclinic
_symmetry_space_group_name_Hall 'P 2yb'
_symmetry_space_group_name_H-M 'P 1 21 1'
_atom_sites_solution_hydrogens geom
_atom_sites_solution_primary direct
_atom_sites_solution_secondary difmap
_audit_creation_method SHELXL-97
_cell_angle_alpha 90.00
_cell_angle_beta 104.001(2)
_cell_angle_gamma 90.00
_cell_formula_units_Z 2
_cell_length_a 6.4774(2)
_cell_length_b 19.6666(6)
_cell_length_c 9.2831(2)
_cell_measurement_reflns_used 2056
_cell_measurement_temperature 293(2)
_cell_measurement_theta_max 70.0
_cell_measurement_theta_min 2.0
_cell_volume 1147.43(6)
_computing_cell_refinement 'HKL Scalepack (Otwinowski & Minor 1997)'
_computing_data_collection 'Collect (Nonius BV, 1997-2000)'
_computing_data_reduction 'HKL Denzo and Scalepack (Otwinowski & Minor 1997)'
_computing_structure_refinement 'SHELXL-97 (Sheldrick, 1997)'
_diffrn_ambient_temperature 293(2)
_diffrn_detector_area_resol_mean 9
_diffrn_measured_fraction_theta_full 0.982
_diffrn_measured_fraction_theta_max 0.982
_diffrn_measurement_device '95mm CCD camera on \k-goniostat'
_diffrn_measurement_device_type KappaCCD
_diffrn_measurement_method '\w scans'
_diffrn_radiation_monochromator 'horizontally mounted graphite crystal'
_diffrn_radiation_source 'fine-focus sealed tube'
_diffrn_radiation_type CuK\a
_diffrn_radiation_wavelength 1.5418
_diffrn_reflns_av_R_equivalents 0.0000
_diffrn_reflns_av_sigmaI/netI 0.0452
_diffrn_reflns_limit_h_max 7
_diffrn_reflns_limit_h_min -7
_diffrn_reflns_limit_k_max 23
_diffrn_reflns_limit_k_min -23
_diffrn_reflns_limit_l_max 11
_diffrn_reflns_limit_l_min -11
_diffrn_reflns_number 4082
_diffrn_reflns_theta_full 68.27
_diffrn_reflns_theta_max 68.27
_diffrn_reflns_theta_min 5.40
_diffrn_standards_number 0
_exptl_absorpt_coefficient_mu 0.562
_exptl_absorpt_correction_type none
_exptl_crystal_colour colourless
_exptl_crystal_density_diffrn 1.142
_exptl_crystal_density_method 'not measured'
_exptl_crystal_description prismatic
_exptl_crystal_F_000 428
_exptl_crystal_size_max 0.35
_exptl_crystal_size_mid 0.25
_exptl_crystal_size_min 0.20
_refine_diff_density_max 0.158
_refine_diff_density_min -0.157
_refine_diff_density_rms 0.036
_refine_ls_abs_structure_details
;
Absolute structure was determined without TWIN and BASF in the *.ins file. 
Absolute Configuration of C2 = S
Absolute Configuration of C4 = S
Flack H D (1983), Acta Cryst. A39, 876-881.
The Bijvoet coefficient for the strongest 35 Bijvoet pairs is
 B = 0.514(0.046) and its probability is 1.000
Dirdif (Beurskens et al. 1999)
;
_refine_ls_abs_structure_Flack -0.1(2)
_refine_ls_extinction_method none
_refine_ls_goodness_of_fit_ref 1.068
_refine_ls_hydrogen_treatment mixed
_refine_ls_matrix_type full
_refine_ls_number_parameters 338
_refine_ls_number_reflns 4082
_refine_ls_number_restraints 1
_refine_ls_restrained_S_all 1.067
_refine_ls_R_factor_all 0.0472
_refine_ls_R_factor_gt 0.0438
_refine_ls_shift/su_max 0.004
_refine_ls_shift/su_mean 0.001
_refine_ls_structure_factor_coef Fsqd
_refine_ls_weighting_details 'calc w=1/[\s^2^(Fo^2^)+(0.0676P)^2^+0.0451P] where P=(Fo^2^+2Fc^2^)/3'
_refine_ls_weighting_scheme calc
_refine_ls_wR_factor_gt 0.1120
_refine_ls_wR_factor_ref 0.1160
_reflns_number_gt 3769
_reflns_number_total 4082
_reflns_threshold_expression >2sigma(I)
_cod_data_source_file jo801058c-File002.cif
_cod_data_source_block 3c
_cod_depositor_comments
;
The following automatic conversions were performed:
'_symmetry_cell_setting' value 'Monoclinic' changed to 'monoclinic'
according to '/home/saulius/struct/CIF-dictionaries/cif_core.dic'
dictionary named 'cif_core.dic' version 2.4.1 from
2010-06-29.

'_exptl_absorpt_correction_type' value 'None' changed to
'none' according to '/home/saulius/struct/CIF-dictionaries/cif_core.dic'
dictionary named 'cif_core.dic' version 2.4.1 from 2010-06-29.

Automatic conversion script
Id: cif_fix_enum 1527 2010-12-29 10:47:43Z saulius 
;
_cod_original_sg_symbol_Hall P2yb
_cod_original_sg_symbol_H-M 'P 21'
_cod_database_code 4023593

loop_
_symmetry_equiv_pos_as_xyz
'x, y, z'
'-x, y+1/2, -z'

loop_
_atom_site_label
_atom_site_type_symbol
_atom_site_fract_x
_atom_site_fract_y
_atom_site_fract_z
_atom_site_U_iso_or_equiv
_atom_site_adp_type
_atom_site_occupancy
_atom_site_symmetry_multiplicity
_atom_site_calc_flag
_atom_site_refinement_flags
_atom_site_disorder_assembly
_atom_site_disorder_group
O1 O 0.79730(19) 0.51977(7) 0.45368(17) 0.0745(4) Uani 1 1 d . . .
O2 O 1.3953(2) 0.57383(10) 0.3710(2) 0.0998(6) Uani 1 1 d . . .
N1 N 1.1718(2) 0.48904(7) 0.65744(16) 0.0635(4) Uani 1 1 d . . .
N2 N 0.9784(2) 0.63883(7) 0.31666(16) 0.0606(3) Uani 1 1 d . . .
C1 C 1.3359(3) 0.51323(12) 0.5866(2) 0.0725(5) Uani 1 1 d . . .
C2 C 1.2377(3) 0.54468(11) 0.4347(2) 0.0674(5) Uani 1 1 d . . .
C3 C 1.0834(3) 0.60100(9) 0.4511(2) 0.0589(4) Uani 1 1 d . . .
C4 C 0.9256(3) 0.57345(9) 0.5332(2) 0.0649(4) Uani 1 1 d . . .
C5 C 1.0438(3) 0.54662(10) 0.6842(2) 0.0709(5) Uani 1 1 d . . .
C6 C 0.9139(3) 0.59855(11) 0.1795(2) 0.0728(5) Uani 1 1 d . . .
C7 C 1.0938(3) 0.70073(10) 0.2949(2) 0.0675(4) Uani 1 1 d . . .
C11 C 0.7503(3) 0.63629(10) 0.06260(19) 0.0648(4) Uani 1 1 d . . .
C12 C 0.5614(3) 0.65772(12) 0.0918(2) 0.0773(5) Uani 1 1 d . . .
H12 H 0.5356 0.6494 0.1845 0.093 Uiso 1 1 calc R . .
C13 C 0.4107(3) 0.69131(14) -0.0148(3) 0.0893(6) Uani 1 1 d . . .
H13 H 0.2845 0.7053 0.0071 0.107 Uiso 1 1 calc R . .
C14 C 0.4437(4) 0.70429(14) -0.1517(3) 0.0891(6) Uani 1 1 d . . .
H14 H 0.3407 0.7267 -0.2231 0.107 Uiso 1 1 calc R . .
C15 C 0.6266(5) 0.68436(15) -0.1826(2) 0.0946(7) Uani 1 1 d . . .
H15 H 0.6496 0.6932 -0.2759 0.114 Uiso 1 1 calc R . .
C16 C 0.7835(4) 0.65039(12) -0.0763(2) 0.0829(6) Uani 1 1 d . . .
H16 H 0.9100 0.6373 -0.0991 0.099 Uiso 1 1 calc R . .
C21 C 1.0942(3) 0.75354(9) 0.4109(2) 0.0662(4) Uani 1 1 d . . .
C22 C 1.2707(4) 0.79510(11) 0.4621(3) 0.0791(5) Uani 1 1 d . . .
H22 H 1.3922 0.7889 0.4270 0.095 Uiso 1 1 calc R . .
C23 C 1.2660(4) 0.84610(12) 0.5660(3) 0.0942(7) Uani 1 1 d . . .
H23 H 1.3835 0.8744 0.5974 0.113 Uiso 1 1 calc R . .
C24 C 1.0939(5) 0.85500(12) 0.6217(3) 0.0961(7) Uani 1 1 d . . .
H24 H 1.0937 0.8887 0.6918 0.115 Uiso 1 1 calc R . .
C25 C 0.9187(5) 0.81394(14) 0.5741(3) 0.0996(7) Uani 1 1 d . . .
H25 H 0.7997 0.8197 0.6124 0.120 Uiso 1 1 calc R . .
C26 C 0.9201(4) 0.76412(11) 0.4693(3) 0.0841(6) Uani 1 1 d . . .
H26 H 0.8002 0.7369 0.4372 0.101 Uiso 1 1 calc R . .
C31 C 1.2544(3) 0.44435(10) 0.7874(2) 0.0722(5) Uani 1 1 d . . .
H31 H 1.3397 0.4091 0.7546 0.087 Uiso 1 1 calc R . .
C32 C 1.0765(4) 0.40816(12) 0.8357(3) 0.0870(6) Uani 1 1 d . . .
H32A H 0.9877 0.3847 0.7512 0.104 Uiso 1 1 calc R . .
H32B H 0.9889 0.4414 0.8702 0.104 Uiso 1 1 calc R . .
C33 C 1.1618(6) 0.35678(15) 0.9598(3) 0.1048(9) Uani 1 1 d . . .
C34 C 1.3112(9) 0.3906(2) 1.0888(4) 0.1325(14) Uani 1 1 d . . .
C35 C 1.4850(6) 0.42826(19) 1.0440(4) 0.1303(13) Uani 1 1 d . . .
H35A H 1.5771 0.3960 1.0108 0.156 Uiso 1 1 calc R . .
H35B H 1.5697 0.4522 1.1295 0.156 Uiso 1 1 calc R . .
C36 C 1.3997(5) 0.47926(15) 0.9201(3) 0.1043(9) Uani 1 1 d . . .
H1 H 0.857(6) 0.474(2) 0.479(4) 0.140(11) Uiso 1 1 d . . .
H2 H 1.501(6) 0.5456(18) 0.384(4) 0.120(10) Uiso 1 1 d . . .
H1A H 1.426(4) 0.4749(17) 0.570(3) 0.103(8) Uiso 1 1 d . . .
H1B H 1.433(5) 0.5438(16) 0.642(3) 0.099(8) Uiso 1 1 d . . .
H2A H 1.159(3) 0.5039(12) 0.366(2) 0.076(6) Uiso 1 1 d . . .
H3A H 1.175(4) 0.6348(12) 0.511(2) 0.075(5) Uiso 1 1 d . . .
H4A H 0.812(3) 0.6128(11) 0.542(2) 0.067(5) Uiso 1 1 d . . .
H5A H 1.138(3) 0.5869(12) 0.738(2) 0.076(6) Uiso 1 1 d . . .
H5B H 0.935(4) 0.5313(13) 0.738(3) 0.091(7) Uiso 1 1 d . . .
H6A H 1.043(5) 0.5847(14) 0.144(3) 0.098(7) Uiso 1 1 d . . .
H6B H 0.857(4) 0.5540(14) 0.213(3) 0.083(6) Uiso 1 1 d . . .
H7A H 1.237(4) 0.6922(11) 0.300(2) 0.069(5) Uiso 1 1 d . . .
H7B H 1.017(4) 0.7217(15) 0.195(3) 0.100(8) Uiso 1 1 d . . .
H33A H 1.040(7) 0.332(2) 0.997(5) 0.146(12) Uiso 1 1 d . . .
H33B H 1.259(7) 0.327(2) 0.916(4) 0.138(13) Uiso 1 1 d . . .
H34A H 1.366(8) 0.357(3) 1.168(6) 0.177(16) Uiso 1 1 d . . .
H34B H 1.227(6) 0.428(2) 1.128(4) 0.129(12) Uiso 1 1 d . . .
H36A H 1.523(5) 0.4958(16) 0.881(3) 0.108(8) Uiso 1 1 d . . .
H36B H 1.295(5) 0.5176(18) 0.944(3) 0.111(9) Uiso 1 1 d . . .

loop_
_atom_site_aniso_label
_atom_site_aniso_U_11
_atom_site_aniso_U_22
_atom_site_aniso_U_33
_atom_site_aniso_U_23
_atom_site_aniso_U_13
_atom_site_aniso_U_12
O1 0.0493(6) 0.0697(8) 0.1018(9) 0.0063(7) 0.0128(6) 0.0004(5)
O2 0.0599(7) 0.1290(14) 0.1200(12) 0.0501(11) 0.0402(8) 0.0274(9)
N1 0.0597(8) 0.0615(8) 0.0686(8) 0.0028(7) 0.0140(6) 0.0047(6)
N2 0.0540(7) 0.0585(7) 0.0665(8) -0.0009(6) 0.0091(6) 0.0039(6)
C1 0.0511(9) 0.0836(12) 0.0820(12) 0.0134(10) 0.0145(9) 0.0101(9)
C2 0.0510(8) 0.0794(11) 0.0750(11) 0.0121(9) 0.0212(8) 0.0129(8)
C3 0.0488(8) 0.0617(9) 0.0649(9) 0.0016(7) 0.0110(7) 0.0017(7)
C4 0.0571(9) 0.0605(9) 0.0805(11) 0.0020(8) 0.0234(8) 0.0086(7)
C5 0.0759(11) 0.0644(10) 0.0771(11) 0.0014(9) 0.0278(10) 0.0068(9)
C6 0.0701(10) 0.0728(12) 0.0728(11) -0.0116(9) 0.0122(9) 0.0098(9)
C7 0.0615(10) 0.0671(10) 0.0741(11) 0.0047(9) 0.0170(8) 0.0017(8)
C11 0.0629(9) 0.0677(9) 0.0630(9) -0.0064(8) 0.0136(7) -0.0039(8)
C12 0.0643(10) 0.1005(15) 0.0680(10) 0.0127(10) 0.0180(8) 0.0049(10)
C13 0.0666(11) 0.1123(17) 0.0856(13) 0.0156(13) 0.0116(10) 0.0097(11)
C14 0.0917(14) 0.0932(14) 0.0716(12) 0.0089(11) -0.0013(11) -0.0056(12)
C15 0.1192(18) 0.1040(17) 0.0591(10) 0.0014(11) 0.0186(11) -0.0121(14)
C16 0.0865(12) 0.0966(15) 0.0709(11) -0.0118(10) 0.0293(10) -0.0042(11)
C21 0.0646(10) 0.0597(9) 0.0685(10) 0.0069(8) 0.0047(8) 0.0019(7)
C22 0.0712(12) 0.0755(12) 0.0807(12) 0.0093(10) -0.0009(10) -0.0044(9)
C23 0.0997(17) 0.0726(12) 0.0892(15) 0.0009(12) -0.0184(13) -0.0109(12)
C24 0.120(2) 0.0723(13) 0.0874(15) -0.0067(11) 0.0076(14) 0.0064(13)
C25 0.1059(18) 0.0864(14) 0.1104(18) -0.0181(14) 0.0334(15) 0.0086(13)
C26 0.0750(12) 0.0721(12) 0.1050(16) -0.0134(11) 0.0212(11) 0.0021(9)
C31 0.0741(11) 0.0675(11) 0.0691(10) 0.0058(9) 0.0057(8) 0.0011(9)
C32 0.0930(14) 0.0785(13) 0.0823(13) 0.0104(10) 0.0068(11) -0.0171(11)
C33 0.128(2) 0.0880(17) 0.0893(16) 0.0186(13) 0.0084(16) -0.0204(16)
C34 0.181(4) 0.112(2) 0.0831(17) 0.0253(17) -0.010(2) -0.033(3)
C35 0.138(3) 0.126(2) 0.0950(19) 0.0272(16) -0.0336(19) -0.031(2)
C36 0.1044(18) 0.0983(19) 0.0901(16) 0.0190(14) -0.0158(14) -0.0298(16)

loop_
_atom_type_symbol
_atom_type_description
_atom_type_scat_dispersion_real
_atom_type_scat_dispersion_imag
_atom_type_scat_source
C C 0.0181 0.0091 'International Tables Vol C Tables 4.2.6.8 and 6.1.1.4'
H H 0.0000 0.0000 'International Tables Vol C Tables 4.2.6.8 and 6.1.1.4'
N N 0.0311 0.0180 'International Tables Vol C Tables 4.2.6.8 and 6.1.1.4'
O O 0.0492 0.0322 'International Tables Vol C Tables 4.2.6.8 and 6.1.1.4'

loop_
_geom_angle_atom_site_label_1
_geom_angle_atom_site_label_2
_geom_angle_atom_site_label_3
_geom_angle
_geom_angle_site_symmetry_1
_geom_angle_site_symmetry_3
_geom_angle_publ_flag
C4 O1 H1 114(2) . . ?
C2 O2 H2 108(2) . . ?
C1 N1 C5 109.25(16) . . ?
C1 N1 C31 113.65(14) . . ?
C5 N1 C31 115.41(15) . . ?
C7 N2 C3 112.94(13) . . ?
C7 N2 C6 111.98(15) . . ?
C3 N2 C6 116.00(13) . . ?
N1 C1 C2 111.19(14) . . ?
N1 C1 H1A 110.0(16) . . ?
C2 C1 H1A 107.1(16) . . ?
N1 C1 H1B 115.5(17) . . ?
C2 C1 H1B 108.9(18) . . ?
H1A C1 H1B 104(2) . . ?
O2 C2 C3 107.67(16) . . ?
O2 C2 C1 111.51(15) . . ?
C3 C2 C1 109.75(16) . . ?
O2 C2 H2A 110.1(12) . . ?
C3 C2 H2A 112.0(11) . . ?
C1 C2 H2A 105.9(12) . . ?
N2 C3 C4 112.20(13) . . ?
N2 C3 C2 117.55(15) . . ?
C4 C3 C2 109.20(14) . . ?
N2 C3 H3A 103.4(13) . . ?
C4 C3 H3A 110.5(13) . . ?
C2 C3 H3A 103.3(13) . . ?
O1 C4 C3 112.46(15) . . ?
O1 C4 C5 108.63(15) . . ?
C3 C4 C5 109.71(15) . . ?
O1 C4 H4A 104.2(11) . . ?
C3 C4 H4A 109.7(11) . . ?
C5 C4 H4A 112.0(10) . . ?
N1 C5 C4 107.02(15) . . ?
N1 C5 H5A 112.1(12) . . ?
C4 C5 H5A 106.5(12) . . ?
N1 C5 H5B 110.3(15) . . ?
C4 C5 H5B 107.8(14) . . ?
H5A C5 H5B 112.8(18) . . ?
N2 C6 C11 111.03(15) . . ?
N2 C6 H6A 110.3(15) . . ?
C11 C6 H6A 112.9(15) . . ?
N2 C6 H6B 104.3(13) . . ?
C11 C6 H6B 113.2(14) . . ?
H6A C6 H6B 105(2) . . ?
N2 C7 C21 112.89(16) . . ?
N2 C7 H7A 112.1(14) . . ?
C21 C7 H7A 105.1(13) . . ?
N2 C7 H7B 107.8(16) . . ?
C21 C7 H7B 106.9(16) . . ?
H7A C7 H7B 112(2) . . ?
C12 C11 C16 117.78(19) . . ?
C12 C11 C6 120.54(16) . . ?
C16 C11 C6 121.68(18) . . ?
C13 C12 C11 120.80(18) . . ?
C13 C12 H12 119.6 . . ?
C11 C12 H12 119.6 . . ?
C14 C13 C12 121.0(2) . . ?
C14 C13 H13 119.5 . . ?
C12 C13 H13 119.5 . . ?
C15 C14 C13 119.3(2) . . ?
C15 C14 H14 120.3 . . ?
C13 C14 H14 120.3 . . ?
C14 C15 C16 121.0(2) . . ?
C14 C15 H15 119.5 . . ?
C16 C15 H15 119.5 . . ?
C11 C16 C15 120.0(2) . . ?
C11 C16 H16 120.0 . . ?
C15 C16 H16 120.0 . . ?
C26 C21 C22 117.3(2) . . ?
C26 C21 C7 121.88(17) . . ?
C22 C21 C7 120.8(2) . . ?
C21 C22 C23 120.3(2) . . ?
C21 C22 H22 119.9 . . ?
C23 C22 H22 119.9 . . ?
C24 C23 C22 121.0(2) . . ?
C24 C23 H23 119.5 . . ?
C22 C23 H23 119.5 . . ?
C23 C24 C25 119.7(2) . . ?
C23 C24 H24 120.2 . . ?
C25 C24 H24 120.2 . . ?
C24 C25 C26 119.8(3) . . ?
C24 C25 H25 120.1 . . ?
C26 C25 H25 120.1 . . ?
C21 C26 C25 121.9(2) . . ?
C21 C26 H26 119.1 . . ?
C25 C26 H26 119.1 . . ?
N1 C31 C32 111.69(15) . . ?
N1 C31 C36 114.93(17) . . ?
C32 C31 C36 109.8(2) . . ?
N1 C31 H31 106.6 . . ?
C32 C31 H31 106.6 . . ?
C36 C31 H31 106.6 . . ?
C31 C32 C33 111.8(2) . . ?
C31 C32 H32A 109.2 . . ?
C33 C32 H32A 109.2 . . ?
C31 C32 H32B 109.2 . . ?
C33 C32 H32B 109.2 . . ?
H32A C32 H32B 107.9 . . ?
C34 C33 C32 110.7(2) . . ?
C34 C33 H33A 109(2) . . ?
C32 C33 H33A 113(2) . . ?
C34 C33 H33B 104(2) . . ?
C32 C33 H33B 103(2) . . ?
H33A C33 H33B 117(3) . . ?
C35 C34 C33 112.5(3) . . ?
C35 C34 H34A 113(3) . . ?
C33 C34 H34A 110(3) . . ?
C35 C34 H34B 104(2) . . ?
C33 C34 H34B 108(2) . . ?
H34A C34 H34B 110(4) . . ?
C34 C35 C36 112.1(3) . . ?
C34 C35 H35A 109.2 . . ?
C36 C35 H35A 109.2 . . ?
C34 C35 H35B 109.2 . . ?
C36 C35 H35B 109.2 . . ?
H35A C35 H35B 107.9 . . ?
C31 C36 C35 110.8(2) . . ?
C31 C36 H36A 104.0(17) . . ?
C35 C36 H36A 108.1(18) . . ?
C31 C36 H36B 100.7(16) . . ?
C35 C36 H36B 116.1(17) . . ?
H36A C36 H36B 116(2) . . ?

loop_
_geom_bond_atom_site_label_1
_geom_bond_atom_site_label_2
_geom_bond_distance
_geom_bond_site_symmetry_2
_geom_bond_publ_flag
O1 C4 1.433(2) . ?
O1 H1 0.98(4) . ?
O2 C2 1.419(2) . ?
O2 H2 0.87(4) . ?
N1 C1 1.458(2) . ?
N1 C5 1.460(2) . ?
N1 C31 1.484(2) . ?
N2 C7 1.468(2) . ?
N2 C3 1.471(2) . ?
N2 C6 1.472(2) . ?
C1 C2 1.530(3) . ?
C1 H1A 0.99(3) . ?
C1 H1B 0.93(3) . ?
C2 C3 1.524(2) . ?
C2 H2A 1.07(2) . ?
C3 C4 1.515(2) . ?
C3 H3A 0.97(3) . ?
C4 C5 1.519(3) . ?
C4 H4A 1.09(2) . ?
C5 H5A 1.05(2) . ?
C5 H5B 1.00(3) . ?
C6 C11 1.515(3) . ?
C6 H6A 1.01(3) . ?
C6 H6B 1.03(3) . ?
C7 C21 1.495(3) . ?
C7 H7A 0.93(2) . ?
C7 H7B 1.03(3) . ?
C11 C12 1.382(3) . ?
C11 C16 1.386(3) . ?
C12 C13 1.379(3) . ?
C12 H12 0.9300 . ?
C13 C14 1.364(4) . ?
C13 H13 0.9300 . ?
C14 C15 1.343(4) . ?
C14 H14 0.9300 . ?
C15 C16 1.403(4) . ?
C15 H15 0.9300 . ?
C16 H16 0.9300 . ?
C21 C26 1.381(3) . ?
C21 C22 1.392(3) . ?
C22 C23 1.397(4) . ?
C22 H22 0.9300 . ?
C23 C24 1.349(4) . ?
C23 H23 0.9300 . ?
C24 C25 1.376(4) . ?
C24 H24 0.9300 . ?
C25 C26 1.383(3) . ?
C25 H25 0.9300 . ?
C26 H26 0.9300 . ?
C31 C32 1.512(3) . ?
C31 C36 1.521(3) . ?
C31 H31 0.9800 . ?
C32 C33 1.531(3) . ?
C32 H32A 0.9700 . ?
C32 H32B 0.9700 . ?
C33 C34 1.501(4) . ?
C33 H33A 1.05(4) . ?
C33 H33B 1.02(4) . ?
C34 C35 1.489(6) . ?
C34 H34A 0.99(5) . ?
C34 H34B 1.03(4) . ?
C35 C36 1.525(4) . ?
C35 H35A 0.9700 . ?
C35 H35B 0.9700 . ?
C36 H36A 1.01(3) . ?
C36 H36B 1.07(3) . ?

loop_
_cod_related_entry_id
_cod_related_entry_database
_cod_related_entry_code
1 ChemSpider 30658714
